data_4348959
loop_
_publ_author_name
'Seco, Jose M.'
'Oyarzabal, Itziar'
'P\'erez-Y\'a\~nez, Sonia'
'Cepeda, Javier'
'Rodr\'iguez-Di\'eguez, Antonio'

_publ_contact_author
;
Javier Cepeda Ruiz. Departamento de Quimica Aplicada, 
Facultad de Quimica, Universidad del Pais Vasco, UPV/EHU,  
Paseo Manuel de Lardizabal, 3, E-20018, Donostia, Spain
;
_publ_section_title
;
 Designing Multifunctional 5-Cyanoisophthalate-Based Coordination Polymers
 as Single-Molecule Magnets, Adsorbents, and Luminescent Materials.
;
_journal_issue 21
_journal_name_full 'Inorganic chemistry'
_journal_page_first 11230
_journal_page_last 11248
_journal_paper_doi 10.1021/acs.inorgchem.6b01845
_journal_volume 55
_journal_year 2016
_chemical_compound_source 'synthesis as described'
_chemical_formula_moiety 'C216 H120 N24 O128 Zn32, 12(C3 H7 N O)'
_chemical_formula_structural 'C216 H120 N24 O128 Zn32, 12(C3 H7 N O)'
_chemical_formula_sum 'C252 H204 N36 O140 Zn32'
_chemical_formula_weight 8068.95
_chemical_name_systematic
;
Poly{[tetracosaaquadodeca(mu4-5-cyanoisophtalato-kO:kO':kO'':kO''')
dodeca(mu-5-cyanoisophtalato-kO:kO'')octa(mu4-oxide)dotriacontazinc(II)]
dodecakis(dimethylformamide)}
;
_space_group_crystal_system cubic
_space_group_IT_number 202
_space_group_name_Hall '-F 2 2 3'
_space_group_name_H-M_alt 'F m -3'
_atom_sites_solution_hydrogens geom
_atom_sites_solution_primary direct
_atom_sites_solution_secondary difmap
_audit_creation_method SHELXL97
_cell_angle_alpha 90
_cell_angle_beta 90
_cell_angle_gamma 90
_cell_formula_units_Z 4
_cell_length_a 32.767(2)
_cell_length_b 32.767(2)
_cell_length_c 32.767(2)
_cell_measurement_reflns_used 12234
_cell_measurement_temperature 100(2)
_cell_measurement_theta_max 20.839
_cell_measurement_theta_min 2.153
_cell_volume 35181(4)
_computing_cell_refinement
;
CrysAlisPro, Agilent Technologies,
Version 1.171.35.15 (release 03-08-2011 CrysAlis171 .NET)
(compiled Aug  3 2011,13:03:54)
;
_computing_data_collection
;
CrysAlisPro, Agilent Technologies,
Version 1.171.35.15 (release 03-08-2011 CrysAlis171 .NET)
(compiled Aug  3 2011,13:03:54)
;
_computing_data_reduction
;
CrysAlisPro, Agilent Technologies,
Version 1.171.35.15 (release 03-08-2011 CrysAlis171 .NET)
(compiled Aug  3 2011,13:03:54)
;
_computing_molecular_graphics 'Ortep-3 (Farrugia, 1997)'
_computing_publication_material 'WinGX (Farrugia, 1999)'
_computing_structure_refinement 'SHELXL-97 (Sheldrick, 1997)'
_computing_structure_solution 'Sir92 (Altomare et al., 1993)'
_diffrn_ambient_temperature 100(2)
_diffrn_measured_fraction_theta_full 0.998
_diffrn_measured_fraction_theta_max 0.998
_diffrn_measurement_device_type 'Bruker Venture'
_diffrn_measurement_method \w
_diffrn_radiation_monochromator graphite
_diffrn_radiation_source 'fine-focus sealed tube'
_diffrn_radiation_type MoK\a
_diffrn_radiation_wavelength 0.71073
_diffrn_reflns_av_R_equivalents 0.1947
_diffrn_reflns_av_unetI/netI 0.1145
_diffrn_reflns_Laue_measured_fraction_full 0.998
_diffrn_reflns_Laue_measured_fraction_max 0.998
_diffrn_reflns_limit_h_max 31
_diffrn_reflns_limit_h_min -32
_diffrn_reflns_limit_k_max 32
_diffrn_reflns_limit_k_min -32
_diffrn_reflns_limit_l_max 32
_diffrn_reflns_limit_l_min -32
_diffrn_reflns_number 12234
_diffrn_reflns_point_group_measured_fraction_full 0.998
_diffrn_reflns_point_group_measured_fraction_max 0.998
_diffrn_reflns_theta_full 20.750
_diffrn_reflns_theta_max 20.839
_diffrn_reflns_theta_min 2.153
_diffrn_standards_decay_% 0
_diffrn_standards_interval_count 0
_diffrn_standards_interval_time 0
_diffrn_standards_number 0
_exptl_absorpt_coefficient_mu 2.223
_exptl_absorpt_correction_T_max 0.859
_exptl_absorpt_correction_T_min 0.751
_exptl_absorpt_correction_type numerical
_exptl_absorpt_process_details
;
CrysAlisPro, Agilent Technologies,
Version 1.171.35.15 (release 03-08-2011 CrysAlis171 .NET)
(compiled Aug  3 2011,13:03:54)
Analytical numeric absorption correction using a multifaceted crystal
model based on expressions derived by R.C. Clark & J.S. Reid.
(Clark, R. C. & Reid, J. S. (1995). Acta Cryst. A51, 887-897)
;
_exptl_crystal_colour colourless
_exptl_crystal_density_diffrn 1.496
_exptl_crystal_density_method none
_exptl_crystal_description prismatic
_exptl_crystal_F_000 15872
_exptl_crystal_size_max 0.16
_exptl_crystal_size_mid 0.10
_exptl_crystal_size_min 0.07
_platon_squeeze_details
;
;
_refine_diff_density_max 0.783
_refine_diff_density_min -0.582
_refine_diff_density_rms 0.108
_refine_ls_extinction_method none
_refine_ls_goodness_of_fit_ref 0.947
_refine_ls_hydrogen_treatment constr
_refine_ls_matrix_type full
_refine_ls_number_parameters 163
_refine_ls_number_reflns 1665
_refine_ls_number_restraints 2
_refine_ls_restrained_S_all 0.941
_refine_ls_R_factor_all 0.0999
_refine_ls_R_factor_gt 0.0617
_refine_ls_shift/su_max 0.000
_refine_ls_shift/su_mean 0.000
_refine_ls_structure_factor_coef Fsqd
_refine_ls_weighting_details 'w=1/[\s^2^(Fo^2^)+(0.0811P)^2^] where P=(Fo^2^+2Fc^2^)/3'
_refine_ls_weighting_scheme calc
_refine_ls_wR_factor_gt 0.1418
_refine_ls_wR_factor_ref 0.1528
_reflns_Friedel_coverage 0.000
_reflns_number_gt 1053
_reflns_number_total 1665
_reflns_threshold_expression 'I > 2\s(I)'
_cod_data_source_file ic6b01845_si_007.cif
_cod_data_source_block Compound6
_cod_original_cell_volume 35181(7)
_cod_database_code 4348959
_shelx_space_group_comment
;
The symmetry employed for this shelxl refinement is uniquely defined
by the following loop, which should always be used as a source of
symmetry information in preference to the above space-group names.
They are only intended as comments.
;
_shelxl_version_number 2014-3

loop_
_space_group_symop_operation_xyz
'x, y, z'
'-x, -y, z'
'-x, y, -z'
'x, -y, -z'
'z, x, y'
'z, -x, -y'
'-z, -x, y'
'-z, x, -y'
'y, z, x'
'-y, z, -x'
'y, -z, -x'
'-y, -z, x'
'x, y+1/2, z+1/2'
'-x, -y+1/2, z+1/2'
'-x, y+1/2, -z+1/2'
'x, -y+1/2, -z+1/2'
'z, x+1/2, y+1/2'
'z, -x+1/2, -y+1/2'
'-z, -x+1/2, y+1/2'
'-z, x+1/2, -y+1/2'
'y, z+1/2, x+1/2'
'-y, z+1/2, -x+1/2'
'y, -z+1/2, -x+1/2'
'-y, -z+1/2, x+1/2'
'x+1/2, y, z+1/2'
'-x+1/2, -y, z+1/2'
'-x+1/2, y, -z+1/2'
'x+1/2, -y, -z+1/2'
'z+1/2, x, y+1/2'
'z+1/2, -x, -y+1/2'
'-z+1/2, -x, y+1/2'
'-z+1/2, x, -y+1/2'
'y+1/2, z, x+1/2'
'-y+1/2, z, -x+1/2'
'y+1/2, -z, -x+1/2'
'-y+1/2, -z, x+1/2'
'x+1/2, y+1/2, z'
'-x+1/2, -y+1/2, z'
'-x+1/2, y+1/2, -z'
'x+1/2, -y+1/2, -z'
'z+1/2, x+1/2, y'
'z+1/2, -x+1/2, -y'
'-z+1/2, -x+1/2, y'
'-z+1/2, x+1/2, -y'
'y+1/2, z+1/2, x'
'-y+1/2, z+1/2, -x'
'y+1/2, -z+1/2, -x'
'-y+1/2, -z+1/2, x'
'-x, -y, -z'
'x, y, -z'
'x, -y, z'
'-x, y, z'
'-z, -x, -y'
'-z, x, y'
'z, x, -y'
'z, -x, y'
'-y, -z, -x'
'y, -z, x'
'-y, z, x'
'y, z, -x'
'-x, -y+1/2, -z+1/2'
'x, y+1/2, -z+1/2'
'x, -y+1/2, z+1/2'
'-x, y+1/2, z+1/2'
'-z, -x+1/2, -y+1/2'
'-z, x+1/2, y+1/2'
'z, x+1/2, -y+1/2'
'z, -x+1/2, y+1/2'
'-y, -z+1/2, -x+1/2'
'y, -z+1/2, x+1/2'
'-y, z+1/2, x+1/2'
'y, z+1/2, -x+1/2'
'-x+1/2, -y, -z+1/2'
'x+1/2, y, -z+1/2'
'x+1/2, -y, z+1/2'
'-x+1/2, y, z+1/2'
'-z+1/2, -x, -y+1/2'
'-z+1/2, x, y+1/2'
'z+1/2, x, -y+1/2'
'z+1/2, -x, y+1/2'
'-y+1/2, -z, -x+1/2'
'y+1/2, -z, x+1/2'
'-y+1/2, z, x+1/2'
'y+1/2, z, -x+1/2'
'-x+1/2, -y+1/2, -z'
'x+1/2, y+1/2, -z'
'x+1/2, -y+1/2, z'
'-x+1/2, y+1/2, z'
'-z+1/2, -x+1/2, -y'
'-z+1/2, x+1/2, y'
'z+1/2, x+1/2, -y'
'z+1/2, -x+1/2, y'
'-y+1/2, -z+1/2, -x'
'y+1/2, -z+1/2, x'
'-y+1/2, z+1/2, x'
'y+1/2, z+1/2, -x'

loop_
_atom_site_label
_atom_site_type_symbol
_atom_site_fract_x
_atom_site_fract_y
_atom_site_fract_z
_atom_site_U_iso_or_equiv
_atom_site_adp_type
_atom_site_occupancy
_atom_site_site_symmetry_order
_atom_site_calc_flag
_atom_site_refinement_flags_posn
_atom_site_refinement_flags_adp
_atom_site_refinement_flags_occupancy
Zn1 Zn 0.29392(4) 0.12430(4) 0.16432(3) 0.0219(4) Uani 1 1 d . . .
Zn2 Zn 0.37806(4) 0.12194(4) 0.12194(4) 0.0284(7) Uani 1 3 d S T P
C1A C 0.2840(3) 0.0942(3) 0.0371(3) 0.023(3) Uani 1 1 d . . .
C11A C 0.3055(4) 0.1006(3) 0.0771(3) 0.019(3) Uani 1 1 d . . .
O11A O 0.3437(2) 0.10438(19) 0.0758(2) 0.0241(18) Uani 1 1 d . . .
O12A O 0.2837(2) 0.10295(19) 0.10735(19) 0.0178(17) Uani 1 1 d . . .
C2A C 0.3056(4) 0.0976(4) 0.0000 0.013(3) Uani 1 2 d S T P
H2A H 0.3336 0.1020 0.0000 0.015 Uiso 1 2 calc R U P
C5A C 0.2203(6) 0.0880(5) 0.0000 0.100(10) Uani 1 2 d S T P
C51A C 0.1799(14) 0.0847(9) 0.0000 0.169(17) Uani 1 2 d S T P
N51A N 0.1483(12) 0.0818(11) 0.0000 0.33(4) Uani 1 2 d S T P
C6A C 0.2422(4) 0.0884(4) 0.0361(4) 0.068(5) Uani 1 1 d . . .
H6A H 0.2283 0.0846 0.0606 0.082 Uiso 1 1 calc R U .
C1B C 0.3031(3) 0.0365(3) 0.2543(3) 0.019(3) Uani 1 1 d . . .
C11B C 0.3027(3) 0.0758(3) 0.2319(3) 0.018(3) Uani 1 1 d . . .
O11B O 0.30325(19) 0.0730(2) 0.1932(2) 0.0234(18) Uani 1 1 d . . .
O12B O 0.3019(2) 0.1095(2) 0.2505(2) 0.031(2) Uani 1 1 d . . .
C2B C 0.3034(4) 0.0000 0.2339(4) 0.010(3) Uani 1 2 d S T P
H2B H 0.3037 0.0000 0.2055 0.012 Uiso 1 2 calc R U P
C5B C 0.2984(4) 0.0000 0.3190(5) 0.053(6) Uani 1 2 d S T P
C51B C 0.2962(8) 0.0000 0.3633(8) 0.137(14) Uani 1 2 d S T P
N51B N 0.2927(7) 0.0000 0.3977(7) 0.141(11) Uani 1 2 d S T P
C6B C 0.3006(4) 0.0356(4) 0.2978(4) 0.057(4) Uani 1 1 d . . .
H6B H 0.3004 0.0601 0.3121 0.068 Uiso 1 1 calc R U .
O1 O 0.34383(19) 0.15617(19) 0.15617(19) 0.016(3) Uani 1 3 d S T P
O1W O 0.2427(2) 0.1514(2) 0.1844(2) 0.048(2) Uani 1 1 d . . .

loop_
_atom_site_aniso_label
_atom_site_aniso_U_11
_atom_site_aniso_U_22
_atom_site_aniso_U_33
_atom_site_aniso_U_23
_atom_site_aniso_U_13
_atom_site_aniso_U_12
Zn1 0.0261(8) 0.0235(8) 0.0162(8) -0.0023(6) 0.0033(6) -0.0039(6)
Zn2 0.0284(7) 0.0284(7) 0.0284(7) 0.0063(7) -0.0063(7) -0.0063(7)
C1A 0.034(6) 0.018(6) 0.017(6) 0.000(5) -0.011(5) -0.006(5)
C11A 0.025(6) 0.007(5) 0.025(6) 0.008(5) 0.006(5) 0.008(5)
O11A 0.037(5) 0.019(4) 0.016(4) -0.004(3) -0.006(4) -0.001(4)
O12A 0.026(4) 0.020(4) 0.007(4) -0.007(3) 0.004(3) -0.009(3)
C2A 0.018(7) 0.016(7) 0.004(7) 0.000 0.000 0.012(6)
C5A 0.030(13) 0.22(3) 0.052(16) 0.000 0.000 -0.059(16)
C51A 0.162(19) 0.180(19) 0.165(19) 0.000 0.000 -0.018(10)
N51A 0.24(4) 0.64(10) 0.12(3) 0.000 0.000 -0.23(5)
C6A 0.023(9) 0.138(15) 0.045(9) 0.029(9) -0.008(7) -0.021(9)
C1B 0.022(6) 0.010(6) 0.024(7) 0.006(5) -0.002(5) 0.002(5)
C11B 0.016(6) 0.017(6) 0.020(6) -0.004(5) 0.002(5) 0.008(5)
O11B 0.022(4) 0.021(4) 0.027(5) 0.002(4) 0.003(4) -0.002(3)
O12B 0.034(5) 0.027(5) 0.032(5) -0.004(4) 0.014(4) -0.007(4)
C2B 0.009(7) 0.007(7) 0.015(7) 0.000 0.004(6) 0.000
C5B 0.128(19) 0.023(12) 0.008(10) 0.000 -0.003(11) 0.000
C51B 0.32(5) 0.058(17) 0.032(16) 0.000 -0.04(2) 0.000
N51B 0.29(4) 0.070(16) 0.063(16) 0.000 0.01(2) 0.000
C6B 0.072(11) 0.051(9) 0.048(10) -0.006(8) -0.017(8) -0.012(8)
O1 0.016(3) 0.016(3) 0.016(3) 0.005(3) -0.005(3) -0.005(3)
O1W 0.051(6) 0.056(6) 0.038(5) -0.004(5) 0.002(4) 0.007(5)

loop_
_atom_type_symbol
_atom_type_description
_atom_type_scat_dispersion_real
_atom_type_scat_dispersion_imag
_atom_type_scat_source
C C 0.0033 0.0016 'International Tables Vol C Tables 4.2.6.8 and 6.1.1.4'
H H 0.0000 0.0000 'International Tables Vol C Tables 4.2.6.8 and 6.1.1.4'
N N 0.0061 0.0033 'International Tables Vol C Tables 4.2.6.8 and 6.1.1.4'
O O 0.0106 0.0060 'International Tables Vol C Tables 4.2.6.8 and 6.1.1.4'
Zn Zn 0.2839 1.4301 'International Tables Vol C Tables 4.2.6.8 and 6.1.1.4'

loop_
_geom_angle_atom_site_label_1
_geom_angle_atom_site_label_2
_geom_angle_atom_site_label_3
_geom_angle
_geom_angle_site_symmetry_1
_geom_angle_site_symmetry_3
O11B Zn1 O1 113.2(2) . .
O11B Zn1 O1W 110.7(3) . .
O1 Zn1 O1W 120.4(4) . .
O11B Zn1 O12A 100.1(3) . .
O1 Zn1 O12A 101.4(3) . .
O1W Zn1 O12A 108.5(3) . .
O11B Zn1 Zn2 93.2(2) . .
O1 Zn1 Zn2 37.5(3) . .
O1W Zn1 Zn2 154.6(2) . .
O12A Zn1 Zn2 74.01(19) . .
O1 Zn2 O11A 106.4(2) . 43
O1 Zn2 O11A 106.4(2) . 34
O11A Zn2 O11A 112.40(19) 43 34
O1 Zn2 O11A 106.4(2) . .
O11A Zn2 O11A 112.40(19) 43 .
O11A Zn2 O11A 112.40(19) 34 .
O1 Zn2 Zn1 37.86(19) . .
O11A Zn2 Zn1 143.3(2) 43 .
O11A Zn2 Zn1 91.31(19) 34 .
O11A Zn2 Zn1 80.9(2) . .
O1 Zn2 Zn1 37.86(3) . 34
O11A Zn2 Zn1 91.31(19) 43 34
O11A Zn2 Zn1 80.9(2) 34 34
O11A Zn2 Zn1 143.3(2) . 34
Zn1 Zn2 Zn1 64.21(6) . 34
O1 Zn2 Zn1 37.86(3) . 43
O11A Zn2 Zn1 80.9(2) 43 43
O11A Zn2 Zn1 143.3(2) 34 43
O11A Zn2 Zn1 91.31(19) . 43
Zn1 Zn2 Zn1 64.21(6) . 43
Zn1 Zn2 Zn1 64.22(6) 34 43
C6A C1A C2A 119.1(10) . .
C6A C1A C11A 120.2(10) . .
C2A C1A C11A 120.4(10) . .
O12A C11A O11A 126.9(10) . .
O12A C11A C1A 116.2(10) . .
O11A C11A C1A 116.8(10) . .
C11A O11A Zn2 124.8(7) . .
C11A O12A Zn1 132.3(7) . .
C1A C2A C1A 119.1(13) . 50
C51A C5A C6A 121.2(9) . 50
C51A C5A C6A 121.2(9) . .
C6A C5A C6A 117.5(18) 50 .
N51A C51A C5A 179(3) . .
C1A C6A C5A 122.3(13) . .
C2B C1B C6B 118.0(10) . .
C2B C1B C11B 121.1(10) . .
C6B C1B C11B 120.8(10) . .
O12B C11B O11B 123.0(9) . .
O12B C11B C1B 121.5(10) . .
O11B C11B C1B 115.5(9) . .
C11B O11B Zn1 114.8(6) . .
C1B C2B C1B 121.5(13) 51 .
C6B C5B C6B 118.0(16) . 51
C6B C5B C51B 120.9(8) . .
C6B C5B C51B 120.9(8) 51 .
N51B C51B C5B 177(3) . .
C5B C6B C1B 122.2(12) . .
Zn2 O1 Zn1 104.7(3) . .
Zn2 O1 Zn1 104.7(3) . 34
Zn1 O1 Zn1 113.8(2) . 34
Zn2 O1 Zn1 104.7(3) . 43
Zn1 O1 Zn1 113.8(2) . 43
Zn1 O1 Zn1 113.8(2) 34 43

loop_
_geom_bond_atom_site_label_1
_geom_bond_atom_site_label_2
_geom_bond_distance
_geom_bond_site_symmetry_2
Zn1 O11B 1.952(7) .
Zn1 O1 1.959(3) .
Zn1 O1W 2.008(8) .
Zn1 O12A 2.021(6) .
Zn1 Zn2 3.088(2) .
Zn2 O1 1.942(11) .
Zn2 O11A 1.971(7) 43
Zn2 O11A 1.971(7) 34
Zn2 O11A 1.972(7) .
Zn2 Zn1 3.088(2) 34
Zn2 Zn1 3.088(2) 43
C1A C6A 1.384(15) .
C1A C2A 1.410(12) .
C1A C11A 1.502(14) .
C11A O12A 1.225(11) .
C11A O11A 1.259(12) .
C2A C1A 1.410(12) 50
C5A C51A 1.33(4) .
C5A C6A 1.384(15) 50
C5A C6A 1.384(15) .
C51A N51A 1.04(5) .
C1B C2B 1.371(12) .
C1B C6B 1.427(16) .
C1B C11B 1.482(14) .
C11B O12B 1.261(11) .
C11B O11B 1.273(12) .
C2B C1B 1.371(12) 51
C5B C6B 1.359(15) .
C5B C6B 1.359(15) 51
C5B C51B 1.45(3) .
C51B N51B 1.13(3) .
O1 Zn1 1.959(3) 34
O1 Zn1 1.959(3) 43

loop_
_platon_squeeze_void_nr
_platon_squeeze_void_average_x
_platon_squeeze_void_average_y
_platon_squeeze_void_average_z
_platon_squeeze_void_volume
_platon_squeeze_void_count_electrons
1 -0.090 -0.138 -0.108 12555.0 146.1
2 0.250 0.250 0.250 77.5 1.1
3 0.750 0.250 0.250 77.5 1.1
4 0.250 0.250 0.750 77.5 1.1
5 0.750 0.250 0.750 77.5 1.1
6 0.250 0.750 0.250 77.5 1.1
7 0.750 0.750 0.250 77.5 1.1
8 0.250 0.750 0.750 77.5 1.1
9 0.750 0.750 0.750 77.5 1.1
